data_4323399
loop_
_publ_author_name
'B. N. Anand'
'Ingo Krossing'
'Heinrich N\"oth'

_publ_contact_author
;
      Heinrich N\"oth
      Institut f\"ur anorganische Chemie
      Universit\"at M\"unchen
      Meiserstr. 1
      80333 M\"unchen
      Bundesrepublik Deutschland
;
_publ_contact_author_email ui131ac@sunmail.lrz-muenchen.de
_publ_contact_author_fax '089 5902 451'
_publ_contact_author_phone '089 5902 396'
_publ_section_title
;
 Synthesis and X-ray Crystal Structure of (tmp)2Al-Fe(cp)(CO)2: An
 Alanyl-Containing Iron Complex with a Tricoordinated Aluminum Atom
;
_journal_name_full 'Inorganic Chemistry'
_journal_page_first 1979
_journal_page_last 1981
_journal_paper_doi 10.1021/ic970110f
_journal_volume 36
_journal_year 1997
_chemical_formula_sum 'C25 H41 Al Fe N2 O2'
_chemical_formula_weight 484.43
_chemical_name_systematic
;
Bis(tetramethylpiperidino)alanyl-cyclopentadienyl-dicarbonyl-iron
;
_space_group_IT_number 2
_symmetry_cell_setting triclinic
_symmetry_space_group_name_Hall '-P 1'
_symmetry_space_group_name_H-M 'P -1'
_atom_sites_solution_hydrogens geom
_atom_sites_solution_primary heavy
_atom_sites_solution_secondary difmap
_audit_creation_method 'SHELXL-CIF-file updated by CIFRTF'
_cell_angle_alpha 94.015(12)
_cell_angle_beta 91.184(8)
_cell_angle_gamma 102.496(13)
_cell_formula_units_Z 2
_cell_length_a 8.347(4)
_cell_length_b 10.044(5)
_cell_length_c 15.087(8)
_cell_measurement_reflns_used 152
_cell_measurement_temperature 173
_cell_measurement_theta_max 20.54
_cell_measurement_theta_min 4.36
_cell_volume 1231.0(11)
_computing_cell_refinement 'SMART (V4.C50)'
_computing_data_collection 'SMART (V4.C50)'
_computing_data_reduction 'SAINT (V4.D50)'
_computing_molecular_graphics 'XP (SHELXTL-Ver.5)'
_computing_publication_material 'SHELXL (Sheldrick 1993'
_computing_structure_refinement 'SHELXL (Sheldrick 1993)'
_computing_structure_solution 'XS (SHELXTL-Ver.5)'
_diffrn_ambient_temperature 173
_diffrn_measurement_device 'Siemens SMART Area-detector'
_diffrn_measurement_method Hemisphere
_diffrn_radiation_monochromator graphite
_diffrn_radiation_source 'fine-focus sealed tube'
_diffrn_radiation_type MoK\a
_diffrn_radiation_wavelength 0.71073
_diffrn_reflns_av_R_equivalents 0.0450
_diffrn_reflns_av_sigmaI/netI 0.0381
_diffrn_reflns_limit_h_max 10
_diffrn_reflns_limit_h_min -10
_diffrn_reflns_limit_k_max 12
_diffrn_reflns_limit_k_min -12
_diffrn_reflns_limit_l_max 19
_diffrn_reflns_limit_l_min -16
_diffrn_reflns_number 4819
_diffrn_reflns_theta_max 27.43
_diffrn_reflns_theta_min 1.35
_diffrn_standards_decay_% 0
_exptl_absorpt_coefficient_mu 0.672
_exptl_crystal_colour yellow
_exptl_crystal_density_diffrn 1.307
_exptl_crystal_description needle
_exptl_crystal_F_000 520
_exptl_crystal_size_max 0.2
_exptl_crystal_size_mid 0.2
_exptl_crystal_size_min 0.1
_refine_diff_density_max 0.355
_refine_diff_density_min -0.341
_refine_diff_density_rms 0.084
_refine_ls_extinction_method none
_refine_ls_goodness_of_fit_all 1.179
_refine_ls_goodness_of_fit_obs 1.104
_refine_ls_hydrogen_treatment 'Riding model, fixed isotropic U'
_refine_ls_matrix_type full
_refine_ls_number_parameters 288
_refine_ls_number_reflns 2967
_refine_ls_number_restraints 0
_refine_ls_restrained_S_all 1.264
_refine_ls_restrained_S_obs 1.104
_refine_ls_R_factor_all 0.0516
_refine_ls_R_factor_obs 0.0399
_refine_ls_shift/esd_max 0.001
_refine_ls_shift/esd_mean 0.000
_refine_ls_structure_factor_coef Fsqd
_refine_ls_weighting_details 'w=1/[\s^2^(Fo^2^)+(0.0689P)^2^+2.1826P] where P=(Fo^2^+2Fc^2^)/3'
_refine_ls_weighting_scheme calc
_refine_ls_wR_factor_all 0.1579
_refine_ls_wR_factor_obs 0.1281
_reflns_number_observed 2683
_reflns_number_total 3387
_reflns_observed_criterion >2sigma(I)
_cod_data_source_file ic970110f.cif
_cod_data_source_block x
_cod_depositor_comments
;
The following automatic conversions were performed:

'_refine_ls_weighting_scheme' value 'calc
w=1/[\s^2^(Fo^2^)+(0.0689P)^2^+2.1826P] where P=(Fo^2^+2Fc^2^)/3' was
changed to 'calc'. New tag '_refine_ls_weighting_details' was
created. The value of the new tag was set to
'w=1/[\s^2^(Fo^2^)+(0.0689P)^2^+2.1826P] where P=(Fo^2^+2Fc^2^)/3'.

Automatic conversion script
Id: cif_fix_values 3143 2015-03-26 13:38:13Z robertas 

The following automatic conversions were performed:

'_atom_sites_solution_primary' value 'Heavy atom method' was changed
to 'heavy'.

'_atom_sites_solution_hydrogens' value 'geometrically' was changed to
'geom'.

Automatic conversion script
Id: cif_fix_values 6452 2018-10-05 10:23:21Z andrius 
;
_cod_original_cell_volume 1231.0(10)
_cod_database_code 4323399

loop_
_symmetry_equiv_pos_as_xyz
'x, y, z'
'-x, -y, -z'

loop_
_atom_site_aniso_label
_atom_site_aniso_U_11
_atom_site_aniso_U_22
_atom_site_aniso_U_33
_atom_site_aniso_U_23
_atom_site_aniso_U_13
_atom_site_aniso_U_12
Fe1 0.0196(4) 0.0239(6) 0.0200(4) 0.0063(4) 0.0028(3) 0.0026(4)
Al1 0.0149(7) 0.0180(10) 0.0185(6) 0.0054(7) 0.0009(5) 0.0038(7)
O1 0.039(2) 0.038(2) 0.028(2) 0.005(2) -0.0044(15) 0.017(2)
O2 0.039(2) 0.031(3) 0.034(2) -0.005(2) -0.002(2) 0.007(3)
N1 0.019(2) 0.019(2) 0.015(2) -0.001(2) -0.0011(15) 0.006(2)
N2 0.016(2) 0.016(2) 0.019(2) 0.003(2) -0.0003(14) 0.001(2)
C1 0.028(3) 0.051(4) 0.022(2) -0.016(3) -0.001(2) -0.011(3)
C2 0.030(3) 0.020(4) 0.070(4) 0.000(3) -0.005(3) -0.003(3)
C3 0.027(3) 0.038(4) 0.039(3) 0.013(3) 0.007(2) -0.005(3)
C4 0.020(2) 0.043(4) 0.033(2) 0.002(3) 0.001(2) 0.004(3)
C5 0.021(2) 0.039(4) 0.037(3) 0.010(3) -0.004(2) -0.003(3)
C6 0.034(3) 0.017(3) 0.017(2) 0.004(2) 0.004(2) 0.001(3)
C7 0.021(3) 0.014(4) 0.022(2) -0.004(3) -0.003(2) -0.003(3)
C10 0.027(2) 0.022(3) 0.029(2) 0.002(3) -0.005(2) 0.011(3)
C11 0.042(3) 0.023(4) 0.031(2) -0.011(3) -0.011(2) 0.017(3)
C12 0.049(3) 0.019(4) 0.035(3) -0.009(3) -0.016(2) 0.013(3)
C13 0.028(3) 0.023(4) 0.040(3) 0.004(3) -0.004(2) 0.007(3)
C14 0.026(2) 0.017(3) 0.009(2) -0.007(2) -0.003(2) 0.005(2)
C15 0.034(3) 0.024(3) 0.035(2) 0.007(3) -0.009(2) 0.006(3)
C16 0.029(3) 0.040(4) 0.027(2) -0.001(2) -0.002(2) 0.019(3)
C17 0.020(2) 0.031(4) 0.039(3) 0.009(3) 0.002(2) -0.002(3)
C18 0.018(2) 0.021(3) 0.032(2) -0.002(2) -0.005(2) 0.005(3)
C19 0.015(2) 0.019(3) 0.023(2) 0.005(3) -0.003(2) -0.003(2)
C20 0.025(2) 0.021(4) 0.023(2) 0.000(3) -0.008(2) -0.004(3)
C21 0.032(3) 0.025(3) 0.019(2) -0.007(2) -0.002(2) -0.001(3)
C22 0.024(2) 0.015(3) 0.026(2) -0.007(3) 0.002(2) 0.003(3)
C23 0.015(2) 0.013(3) 0.024(2) -0.001(3) 0.001(2) -0.001(2)
C24 0.025(2) 0.017(3) 0.024(2) -0.001(2) -0.001(2) 0.005(2)
C25 0.022(2) 0.026(3) 0.026(2) -0.002(2) 0.004(2) 0.005(3)
C26 0.026(2) 0.026(3) 0.024(2) 0.010(2) 0.000(2) 0.001(3)
C27 0.022(2) 0.029(3) 0.028(2) 0.006(2) -0.002(2) 0.004(3)

loop_
_atom_site_label
_atom_site_type_symbol
_atom_site_fract_x
_atom_site_fract_y
_atom_site_fract_z
_atom_site_U_iso_or_equiv
_atom_site_thermal_displace_type
_atom_site_occupancy
_atom_site_calc_flag
_atom_site_refinement_flags
_atom_site_disorder_group
Fe1 Fe 0.56572(7) 0.71374(7) 0.86884(4) 0.0212(3) Uani 1 d . .
Al1 Al 0.72116(14) 0.84612(13) 0.75619(7) 0.0169(4) Uani 1 d . .
O1 O 0.8608(4) 0.6302(4) 0.9250(2) 0.0334(9) Uani 1 d . .
O2 O 0.6687(5) 0.9522(5) 0.9925(3) 0.0353(12) Uani 1 d . .
N1 N 0.7919(4) 1.0324(4) 0.7821(2) 0.0173(9) Uani 1 d . .
N2 N 0.7570(4) 0.7615(4) 0.6468(2) 0.0174(9) Uani 1 d . .
C1 C 0.4215(6) 0.5884(6) 0.7677(3) 0.0376(15) Uani 1 d . .
H1A H 0.4585(6) 0.5623(6) 0.7091(3) 0.045 Uiso 1 calc R .
C2 C 0.4191(6) 0.5144(6) 0.8441(4) 0.041(2) Uani 1 d . .
H2A H 0.4568(6) 0.4290(6) 0.8479(4) 0.050 Uiso 1 calc R .
C3 C 0.3511(6) 0.5842(6) 0.9148(3) 0.0360(14) Uani 1 d . .
H3A H 0.3330(6) 0.5561(6) 0.9753(3) 0.043 Uiso 1 calc R .
C4 C 0.3107(5) 0.6993(6) 0.8793(3) 0.0323(14) Uani 1 d . .
H4A H 0.2600(5) 0.7665(6) 0.9118(3) 0.039 Uiso 1 calc R .
C5 C 0.3527(5) 0.7015(6) 0.7893(3) 0.0331(14) Uani 1 d . .
H5A H 0.3344(5) 0.7690(6) 0.7486(3) 0.040 Uiso 1 calc R .
C6 C 0.7454(5) 0.6637(5) 0.8994(3) 0.0232(12) Uani 1 d . .
C7 C 0.6254(6) 0.8579(6) 0.9411(3) 0.021(2) Uani 1 d . .
C10 C 0.6927(5) 1.1417(5) 0.7844(3) 0.0250(13) Uani 1 d . .
C11 C 0.7447(6) 1.2468(5) 0.8626(3) 0.0312(14) Uani 1 d . .
H11A H 0.7082(6) 1.2048(5) 0.9167(3) 0.037 Uiso 1 calc R .
H11B H 0.6895(6) 1.3214(5) 0.8563(3) 0.037 Uiso 1 calc R .
C12 C 0.9288(6) 1.3053(5) 0.8723(3) 0.0345(14) Uani 1 d . .
H12A H 0.9542(6) 1.3678(5) 0.9252(3) 0.041 Uiso 1 calc R .
H12B H 0.9669(6) 1.3549(5) 0.8211(3) 0.041 Uiso 1 calc R .
C13 C 1.0120(6) 1.1851(5) 0.8794(3) 0.0300(14) Uani 1 d . .
H13A H 1.1299(6) 1.2196(5) 0.8845(3) 0.036 Uiso 1 calc R .
H13B H 0.9782(6) 1.1410(5) 0.9332(3) 0.036 Uiso 1 calc R .
C14 C 0.9721(5) 1.0807(5) 0.8013(2) 0.0174(12) Uani 1 d . .
C15 C 0.7024(6) 1.2155(5) 0.6964(3) 0.0312(13) Uani 1 d . .
H15A H 0.8121(12) 1.2673(25) 0.6905(10) 0.047 Uiso 1 calc R .
H15B H 0.6274(30) 1.2758(26) 0.6977(10) 0.047 Uiso 1 calc R .
H15C H 0.6735(37) 1.1487(6) 0.6467(4) 0.047 Uiso 1 calc R .
C16 C 0.5109(5) 1.0746(5) 0.7958(3) 0.0305(14) Uani 1 d . .
H16A H 0.5020(6) 1.0176(24) 0.8448(13) 0.046 Uiso 1 calc R .
H16B H 0.4675(11) 1.0198(24) 0.7424(8) 0.046 Uiso 1 calc R .
H16C H 0.4499(8) 1.1443(5) 0.8073(19) 0.046 Uiso 1 calc R .
C17 C 1.0677(5) 1.1359(5) 0.7197(3) 0.0307(14) Uani 1 d . .
H17A H 1.0356(29) 1.2177(18) 0.7043(13) 0.046 Uiso 1 calc R .
H17B H 1.0434(29) 1.0682(14) 0.6704(6) 0.046 Uiso 1 calc R .
H17C H 1.1835(6) 1.1561(29) 0.7341(7) 0.046 Uiso 1 calc R .
C18 C 1.0365(5) 0.9550(5) 0.8259(3) 0.0240(12) Uani 1 d . .
H18A H 0.9838(27) 0.9200(19) 0.8780(12) 0.036 Uiso 1 calc R .
H18B H 1.1530(8) 0.9810(7) 0.8375(18) 0.036 Uiso 1 calc R .
H18C H 1.0128(31) 0.8856(11) 0.7774(8) 0.036 Uiso 1 calc R .
C19 C 0.6815(5) 0.8031(5) 0.5648(3) 0.0197(13) Uani 1 d . .
C20 C 0.6273(6) 0.6843(5) 0.4937(3) 0.0245(13) Uani 1 d . .
H20A H 0.5305(6) 0.6230(5) 0.5134(3) 0.029 Uiso 1 calc R .
H20B H 0.5966(6) 0.7204(5) 0.4395(3) 0.029 Uiso 1 calc R .
C21 C 0.7572(6) 0.6026(5) 0.4729(3) 0.0271(13) Uani 1 d . .
H21A H 0.8509(6) 0.6594(5) 0.4470(3) 0.033 Uiso 1 calc R .
H21B H 0.7127(6) 0.5250(5) 0.4310(3) 0.033 Uiso 1 calc R .
C22 C 0.8088(6) 0.5538(5) 0.5604(3) 0.0224(14) Uani 1 d . .
H22A H 0.7149(6) 0.4931(5) 0.5834(3) 0.027 Uiso 1 calc R .
H22B H 0.8924(6) 0.5016(5) 0.5490(3) 0.027 Uiso 1 calc R .
C23 C 0.8755(5) 0.6701(5) 0.6306(3) 0.0180(13) Uani 1 d . .
C24 C 0.9020(5) 0.6014(5) 0.7158(3) 0.0219(12) Uani 1 d . .
H24A H 0.7981(7) 0.5525(23) 0.7348(10) 0.033 Uiso 1 calc R .
H24B H 0.9517(30) 0.6700(6) 0.7616(6) 0.033 Uiso 1 calc R .
H24C H 0.9726(28) 0.5389(22) 0.7043(6) 0.033 Uiso 1 calc R .
C25 C 1.0474(5) 0.7460(5) 0.6027(3) 0.0250(12) Uani 1 d . .
H25A H 1.0391(8) 0.7737(25) 0.5434(7) 0.038 Uiso 1 calc R .
H25B H 1.1224(10) 0.6859(10) 0.6044(18) 0.038 Uiso 1 calc R .
H25C H 1.0868(16) 0.8252(16) 0.6429(11) 0.038 Uiso 1 calc R .
C26 C 0.7940(5) 0.9241(5) 0.5229(3) 0.0256(13) Uani 1 d . .
H26A H 0.8299(27) 0.9981(11) 0.5676(5) 0.038 Uiso 1 calc R .
H26B H 0.7341(11) 0.9542(18) 0.4760(12) 0.038 Uiso 1 calc R .
H26C H 0.8877(17) 0.8950(9) 0.4991(16) 0.038 Uiso 1 calc R .
C27 C 0.5256(5) 0.8496(5) 0.5914(3) 0.0264(13) Uani 1 d . .
H27A H 0.4505(15) 0.7753(10) 0.6151(18) 0.040 Uiso 1 calc R .
H27B H 0.4754(21) 0.8776(29) 0.5402(5) 0.040 Uiso 1 calc R .
H27C H 0.5530(7) 0.9250(19) 0.6358(15) 0.040 Uiso 1 calc R .

loop_
_atom_type_symbol
_atom_type_description
_atom_type_scat_dispersion_real
_atom_type_scat_dispersion_imag
_atom_type_scat_source
C C 0.0033 0.0016 'International Tables Vol C Tables 4.2.6.8 and 6.1.1.4'
H H 0.0000 0.0000 'International Tables Vol C Tables 4.2.6.8 and 6.1.1.4'
N N 0.0061 0.0033 'International Tables Vol C Tables 4.2.6.8 and 6.1.1.4'
O O 0.0106 0.0060 'International Tables Vol C Tables 4.2.6.8 and 6.1.1.4'
Al Al 0.0645 0.0514 'International Tables Vol C Tables 4.2.6.8 and 6.1.1.4'
Fe Fe 0.3463 0.8444 'International Tables Vol C Tables 4.2.6.8 and 6.1.1.4'

loop_
_geom_angle_atom_site_label_1
_geom_angle_atom_site_label_2
_geom_angle_atom_site_label_3
_geom_angle
_geom_angle_site_symmetry_1
_geom_angle_site_symmetry_3
_geom_angle_publ_flag
C7 Fe1 C6 88.9(2) . . ?
C7 Fe1 C1 155.5(2) . . ?
C6 Fe1 C1 115.2(2) . . ?
C7 Fe1 C5 116.5(2) . . ?
C6 Fe1 C5 154.0(2) . . ?
C1 Fe1 C5 39.1(2) . . ?
C7 Fe1 C4 95.9(2) . . ?
C6 Fe1 C4 150.4(2) . . ?
C1 Fe1 C4 65.6(2) . . ?
C5 Fe1 C4 39.1(2) . . ?
C7 Fe1 C2 148.1(2) . . ?
C6 Fe1 C2 96.4(2) . . ?
C1 Fe1 C2 39.3(2) . . ?
C5 Fe1 C2 65.3(2) . . ?
C4 Fe1 C2 65.1(2) . . ?
C7 Fe1 C3 109.9(2) . . ?
C6 Fe1 C3 112.5(2) . . ?
C1 Fe1 C3 66.3(2) . . ?
C5 Fe1 C3 65.7(2) . . ?
C4 Fe1 C3 38.8(2) . . ?
C2 Fe1 C3 39.4(2) . . ?
C7 Fe1 Al1 86.92(14) . . ?
C6 Fe1 Al1 88.11(12) . . ?
C1 Fe1 Al1 89.46(14) . . ?
C5 Fe1 Al1 87.97(13) . . ?
C4 Fe1 Al1 121.21(12) . . ?
C2 Fe1 Al1 124.6(2) . . ?
C3 Fe1 Al1 152.91(14) . . ?
N1 Al1 N2 121.85(15) . . ?
N1 Al1 Fe1 117.50(10) . . ?
N2 Al1 Fe1 120.59(13) . . ?
C14 N1 C10 116.1(4) . . ?
C14 N1 Al1 115.1(2) . . ?
C10 N1 Al1 128.7(3) . . ?
C23 N2 C19 115.4(3) . . ?
C23 N2 Al1 125.8(3) . . ?
C19 N2 Al1 118.1(2) . . ?
C5 C1 C2 107.8(4) . . ?
C5 C1 Fe1 70.9(3) . . ?
C2 C1 Fe1 71.3(3) . . ?
C1 C2 C3 108.6(4) . . ?
C1 C2 Fe1 69.4(3) . . ?
C3 C2 Fe1 71.1(3) . . ?
C4 C3 C2 106.3(4) . . ?
C4 C3 Fe1 69.8(3) . . ?
C2 C3 Fe1 69.6(3) . . ?
C3 C4 C5 109.2(4) . . ?
C3 C4 Fe1 71.4(2) . . ?
C5 C4 Fe1 70.0(2) . . ?
C1 C5 C4 108.1(4) . . ?
C1 C5 Fe1 70.0(3) . . ?
C4 C5 Fe1 70.9(3) . . ?
O1 C6 Fe1 175.7(3) . . ?
O2 C7 Fe1 177.1(3) . . ?
N1 C10 C11 111.8(3) . . ?
N1 C10 C16 108.9(4) . . ?
C11 C10 C16 106.9(4) . . ?
N1 C10 C15 112.3(3) . . ?
C11 C10 C15 109.5(4) . . ?
C16 C10 C15 107.2(3) . . ?
C10 C11 C12 114.5(4) . . ?
C11 C12 C13 107.2(4) . . ?
C14 C13 C12 113.3(4) . . ?
N1 C14 C13 112.9(3) . . ?
N1 C14 C18 106.6(4) . . ?
C13 C14 C18 107.0(3) . . ?
N1 C14 C17 113.3(3) . . ?
C13 C14 C17 109.8(4) . . ?
C18 C14 C17 106.8(3) . . ?
N2 C19 C27 107.7(3) . . ?
N2 C19 C20 112.9(3) . . ?
C27 C19 C20 106.1(4) . . ?
N2 C19 C26 113.3(4) . . ?
C27 C19 C26 107.2(3) . . ?
C20 C19 C26 109.3(3) . . ?
C21 C20 C19 114.3(4) . . ?
C20 C21 C22 107.2(3) . . ?
C23 C22 C21 113.3(4) . . ?
N2 C23 C22 111.9(3) . . ?
N2 C23 C24 109.6(3) . . ?
C22 C23 C24 105.7(3) . . ?
N2 C23 C25 113.9(4) . . ?
C22 C23 C25 108.2(3) . . ?
C24 C23 C25 107.0(3) . . ?

loop_
_geom_bond_atom_site_label_1
_geom_bond_atom_site_label_2
_geom_bond_distance
_geom_bond_site_symmetry_2
_geom_bond_publ_flag
Fe1 C7 1.725(7) . ?
Fe1 C6 1.745(4) . ?
Fe1 C1 2.089(6) . ?
Fe1 C5 2.101(5) . ?
Fe1 C4 2.112(4) . ?
Fe1 C2 2.113(6) . ?
Fe1 C3 2.133(5) . ?
Fe1 Al1 2.4497(14) . ?
Al1 N1 1.847(4) . ?
Al1 N2 1.862(4) . ?
O1 C6 1.155(5) . ?
O2 C7 1.169(6) . ?
N1 C14 1.493(6) . ?
N1 C10 1.510(5) . ?
N2 C23 1.501(4) . ?
N2 C19 1.503(5) . ?
C1 C5 1.402(7) . ?
C1 C2 1.413(7) . ?
C2 C3 1.430(7) . ?
C3 C4 1.409(7) . ?
C4 C5 1.410(6) . ?
C10 C11 1.516(7) . ?
C10 C16 1.540(7) . ?
C10 C15 1.560(5) . ?
C11 C12 1.522(8) . ?
C12 C13 1.526(6) . ?
C13 C14 1.504(7) . ?
C14 C18 1.540(5) . ?
C14 C17 1.550(5) . ?
C19 C27 1.526(5) . ?
C19 C20 1.531(7) . ?
C19 C26 1.548(6) . ?
C20 C21 1.520(6) . ?
C21 C22 1.525(6) . ?
C22 C23 1.522(7) . ?
C23 C24 1.534(5) . ?
C23 C25 1.554(6) . ?
